data_7217706
loop_
_publ_author_name
'Liu, Tong-Peng'
'Huo, Li-Hua'
'Deng, Zhao-Peng'
'Zhao, Hui'
'Gao, Shan'

_publ_section_title
;
 Supramolecular architectures and luminescent properties of salts
 containing flexible bis(pyridyl) cations with aliphatic diamine spacer:
 Effects of inorganic anions, alkalinity and conformation of the
 bis(pyridyl) cations
;
_journal_name_full 'RSC Advances'
_journal_paper_doi 10.1039/C4RA05029K
_journal_year 2014
_chemical_formula_moiety 'C14 H20 N4, 2(N O3)'
_chemical_formula_sum 'C14 H20 N6 O6'
_chemical_formula_weight 368.36
_chemical_name_systematic
; 
 ? 
;
_space_group_IT_number 14
_symmetry_cell_setting monoclinic
_symmetry_space_group_name_Hall '-P 2yn'
_symmetry_space_group_name_H-M 'P 1 21/n 1'
_atom_sites_solution_hydrogens geom
_atom_sites_solution_primary direct
_atom_sites_solution_secondary difmap
_audit_creation_method SHELXL-97
_cell_angle_alpha 90.00
_cell_angle_beta 93.39(3)
_cell_angle_gamma 90.00
_cell_formula_units_Z 2
_cell_length_a 5.7604(12)
_cell_length_b 5.6367(11)
_cell_length_c 27.451(6)
_cell_measurement_reflns_used 3579
_cell_measurement_temperature 295(2)
_cell_measurement_theta_max 27.38
_cell_measurement_theta_min 3.53
_cell_volume 889.8(3)
_computing_cell_refinement
;
CrysAlis Pro (Agilent, 2013)
;
_computing_data_collection
;
CrysAlis Pro (Agilent, 2013)
;
_computing_data_reduction
;
CrysAlis Pro (Agilent, 2013)
;
_computing_molecular_graphics '(K. Brandenburg, Diamond 3.1, 2009)'
_computing_publication_material '(K. Brandenburg, Diamond 3.1, 2009)'
_computing_structure_refinement 'SHELXL-97 (Sheldrick, 1997)'
_computing_structure_solution 'SHELXS-97 (Sheldrick, 1990)'
_diffrn_ambient_temperature 295(2)
_diffrn_detector_area_resol_mean 16.1954
_diffrn_measured_fraction_theta_full 0.987
_diffrn_measured_fraction_theta_max 0.987
_diffrn_measurement_device_type 'Xcalibur, Eos'
_diffrn_measurement_method '\w scans'
_diffrn_radiation_monochromator graphite
_diffrn_radiation_source 'Enhance (Mo) X-ray Source'
_diffrn_radiation_type MoK\a
_diffrn_radiation_wavelength 0.71073
_diffrn_reflns_av_R_equivalents 0.0517
_diffrn_reflns_av_sigmaI/netI 0.0434
_diffrn_reflns_limit_h_max 7
_diffrn_reflns_limit_h_min -7
_diffrn_reflns_limit_k_max 7
_diffrn_reflns_limit_k_min -7
_diffrn_reflns_limit_l_max 35
_diffrn_reflns_limit_l_min -35
_diffrn_reflns_number 8231
_diffrn_reflns_theta_full 27.45
_diffrn_reflns_theta_max 27.45
_diffrn_reflns_theta_min 3.58
_exptl_absorpt_coefficient_mu 0.109
_exptl_absorpt_correction_T_max 0.9795
_exptl_absorpt_correction_T_min 0.9743
_exptl_absorpt_correction_type multi-scan
_exptl_absorpt_process_details
; 
CrysAlis Pro (Agilent, 2013)
Empirical absorption correction using spherical harmonics,
 implemented in SCALE3 ABSPACK scaling algorithm. 
;
_exptl_crystal_colour colorless
_exptl_crystal_density_diffrn 1.375
_exptl_crystal_density_method 'not measured'
_exptl_crystal_description prism
_exptl_crystal_F_000 388
_exptl_crystal_size_max 0.24
_exptl_crystal_size_mid 0.22
_exptl_crystal_size_min 0.19
_refine_diff_density_max 0.237
_refine_diff_density_min -0.274
_refine_diff_density_rms 0.059
_refine_ls_extinction_method none
_refine_ls_goodness_of_fit_ref 1.096
_refine_ls_hydrogen_treatment mixed
_refine_ls_matrix_type full
_refine_ls_number_parameters 124
_refine_ls_number_reflns 2025
_refine_ls_number_restraints 3
_refine_ls_restrained_S_all 1.096
_refine_ls_R_factor_all 0.0984
_refine_ls_R_factor_gt 0.0486
_refine_ls_shift/su_max 0.000
_refine_ls_shift/su_mean 0.000
_refine_ls_structure_factor_coef Fsqd
_refine_ls_weighting_details 'calc w=1/[\s^2^(Fo^2^)+(0.0816P)^2^+0.2902P] where P=(Fo^2^+2Fc^2^)/3'
_refine_ls_weighting_scheme calc
_refine_ls_wR_factor_gt 0.1261
_refine_ls_wR_factor_ref 0.1916
_reflns_number_gt 1054
_reflns_number_total 2025
_reflns_threshold_expression >2sigma(I)
_cod_data_source_file c4ra05029k2.cif
_cod_data_source_block complex4
_cod_original_sg_symbol_H-M 'P 21/n'
_cod_database_code 7217706

loop_
_symmetry_equiv_pos_as_xyz
'x, y, z'
'-x+1/2, y+1/2, -z+1/2'
'-x, -y, -z'
'x-1/2, -y-1/2, z-1/2'

loop_
_atom_site_label
_atom_site_type_symbol
_atom_site_fract_x
_atom_site_fract_y
_atom_site_fract_z
_atom_site_U_iso_or_equiv
_atom_site_adp_type
_atom_site_occupancy
_atom_site_symmetry_multiplicity
_atom_site_calc_flag
_atom_site_refinement_flags
O1 O 0.4151(4) -0.0267(4) 0.06656(10) 0.0866(8) Uani 1 1 d .
O2 O 0.7864(3) 0.0309(4) 0.07555(9) 0.0736(7) Uani 1 1 d .
O3 O 0.5584(3) 0.3164(4) 0.05345(8) 0.0652(6) Uani 1 1 d .
N1 N 0.6034(5) 0.4110(7) 0.19574(12) 0.0848(9) Uani 1 1 d .
N2 N 0.0881(3) 0.4296(4) 0.06499(8) 0.0437(5) Uani 1 1 d D
H2N1 H 0.229(2) 0.381(4) 0.0610(11) 0.066 Uiso 1 1 d D
H2N2 H 0.002(3) 0.304(3) 0.0667(11) 0.066 Uiso 1 1 d D
N3 N 0.5852(3) 0.1039(4) 0.06533(8) 0.0522(6) Uani 1 1 d .
C1 C 0.4539(5) 0.5140(6) 0.16382(11) 0.0633(8) Uani 1 1 d .
H1 H 0.5005 0.6533 0.1491 0.076 Uiso 1 1 calc R
C2 C 0.2341(4) 0.4291(5) 0.15094(9) 0.0470(6) Uani 1 1 d .
C3 C 0.1656(5) 0.2225(5) 0.17300(11) 0.0611(8) Uani 1 1 d .
H3 H 0.0185 0.1593 0.1656 0.073 Uiso 1 1 calc R
C4 C 0.3189(7) 0.1113(6) 0.20612(12) 0.0752(10) Uani 1 1 d .
H4 H 0.2775 -0.0284 0.2214 0.090 Uiso 1 1 calc R
C5 C 0.5334(7) 0.2111(8) 0.21603(13) 0.0859(12) Uani 1 1 d .
H5 H 0.6360 0.1346 0.2382 0.103 Uiso 1 1 calc R
C6 C 0.0847(4) 0.5566(5) 0.11292(10) 0.0506(7) Uani 1 1 d .
H6A H 0.1414 0.7174 0.1094 0.061 Uiso 1 1 calc R
H6B H -0.0737 0.5650 0.1230 0.061 Uiso 1 1 calc R
C7 C 0.0031(4) 0.5767(4) 0.02264(9) 0.0444(6) Uani 1 1 d .
H7A H 0.1062 0.7107 0.0189 0.053 Uiso 1 1 calc R
H7B H -0.1512 0.6369 0.0278 0.053 Uiso 1 1 calc R

loop_
_atom_site_aniso_label
_atom_site_aniso_U_11
_atom_site_aniso_U_22
_atom_site_aniso_U_33
_atom_site_aniso_U_23
_atom_site_aniso_U_13
_atom_site_aniso_U_12
O1 0.0614(13) 0.0717(15) 0.127(2) 0.0049(14) 0.0097(13) -0.0234(11)
O2 0.0494(11) 0.0591(13) 0.1103(19) -0.0008(12) -0.0102(11) 0.0130(9)
O3 0.0459(10) 0.0567(12) 0.0938(16) 0.0166(11) 0.0101(10) 0.0076(9)
N1 0.0626(16) 0.108(2) 0.081(2) -0.0055(18) -0.0223(14) 0.0100(16)
N2 0.0367(10) 0.0470(12) 0.0468(12) 0.0009(9) -0.0026(9) 0.0049(8)
N3 0.0424(12) 0.0513(13) 0.0627(15) -0.0028(11) 0.0020(10) -0.0026(10)
C1 0.0496(15) 0.073(2) 0.0661(19) -0.0029(16) -0.0081(13) -0.0027(13)
C2 0.0445(13) 0.0543(15) 0.0417(14) -0.0030(11) -0.0002(10) 0.0066(11)
C3 0.0644(17) 0.0626(18) 0.0566(17) 0.0038(14) 0.0043(14) 0.0007(14)
C4 0.103(3) 0.071(2) 0.0527(18) 0.0134(15) 0.0070(18) 0.0216(19)
C5 0.086(3) 0.110(3) 0.058(2) 0.000(2) -0.0182(18) 0.039(2)
C6 0.0477(13) 0.0522(15) 0.0513(15) -0.0029(12) -0.0022(11) 0.0059(11)
C7 0.0410(12) 0.0418(13) 0.0499(14) 0.0029(10) -0.0031(10) 0.0029(10)

loop_
_atom_type_symbol
_atom_type_description
_atom_type_scat_dispersion_real
_atom_type_scat_dispersion_imag
_atom_type_scat_source
C C 0.0033 0.0016 'International Tables Vol C Tables 4.2.6.8 and 6.1.1.4'
H H 0.0000 0.0000 'International Tables Vol C Tables 4.2.6.8 and 6.1.1.4'
N N 0.0061 0.0033 'International Tables Vol C Tables 4.2.6.8 and 6.1.1.4'
O O 0.0106 0.0060 'International Tables Vol C Tables 4.2.6.8 and 6.1.1.4'

loop_
_geom_angle_atom_site_label_1
_geom_angle_atom_site_label_2
_geom_angle_atom_site_label_3
_geom_angle
_geom_angle_site_symmetry_1
_geom_angle_site_symmetry_3
C1 N1 C5 116.5(3) . .
C7 N2 C6 113.5(2) . .
C7 N2 H2N1 110(2) . .
C6 N2 H2N1 109(2) . .
C7 N2 H2N2 110(2) . .
C6 N2 H2N2 108(2) . .
H2N1 N2 H2N2 107.1(15) . .
O1 N3 O2 121.9(2) . .
O1 N3 O3 119.7(2) . .
O2 N3 O3 118.4(2) . .
N1 C1 C2 124.6(3) . .
N1 C1 H1 117.7 . .
C2 C1 H1 117.7 . .
C1 C2 C3 117.5(3) . .
C1 C2 C6 119.5(3) . .
C3 C2 C6 122.9(2) . .
C4 C3 C2 118.9(3) . .
C4 C3 H3 120.5 . .
C2 C3 H3 120.5 . .
C5 C4 C3 118.6(3) . .
C5 C4 H4 120.7 . .
C3 C4 H4 120.7 . .
N1 C5 C4 123.8(3) . .
N1 C5 H5 118.1 . .
C4 C5 H5 118.1 . .
C2 C6 N2 110.2(2) . .
C2 C6 H6A 109.6 . .
N2 C6 H6A 109.6 . .
C2 C6 H6B 109.6 . .
N2 C6 H6B 109.6 . .
H6A C6 H6B 108.1 . .
N2 C7 C7 108.3(2) . 3_565
N2 C7 H7A 110.0 . .
C7 C7 H7A 110.0 3_565 .
N2 C7 H7B 110.0 . .
C7 C7 H7B 110.0 3_565 .
H7A C7 H7B 108.4 . .

loop_
_geom_bond_atom_site_label_1
_geom_bond_atom_site_label_2
_geom_bond_distance
_geom_bond_site_symmetry_2
O1 N3 1.228(3) .
O2 N3 1.246(3) .
O3 N3 1.249(3) .
N1 C1 1.326(4) .
N1 C5 1.330(5) .
N2 C7 1.487(3) .
N2 C6 1.499(3) .
N2 H2N1 0.87(3) .
N2 H2N2 0.87(3) .
C1 C2 1.380(4) .
C1 H1 0.9300 .
C2 C3 1.381(4) .
C2 C6 1.497(4) .
C3 C4 1.380(4) .
C3 H3 0.9300 .
C4 C5 1.370(5) .
C4 H4 0.9300 .
C5 H5 0.9300 .
C6 H6A 0.9700 .
C6 H6B 0.9700 .
C7 C7 1.513(5) 3_565
C7 H7A 0.9700 .
C7 H7B 0.9700 .

loop_
_geom_hbond_atom_site_label_D
_geom_hbond_atom_site_label_H
_geom_hbond_atom_site_label_A
_geom_hbond_distance_DH
_geom_hbond_distance_HA
_geom_hbond_distance_DA
_geom_hbond_angle_DHA
_geom_hbond_site_symmetry_A
N2 H2N1 O3 0.87(3) 1.957(10) 2.819(3) 172(2) .
N2 H2N1 O1 0.87(3) 2.54(2) 3.187(3) 132(2) .
N2 H2N2 O2 0.87(3) 2.004(10) 2.866(3) 175(3) 1_455
N2 H2N2 O3 0.87(3) 2.56(2) 3.115(3) 123(2) 1_455

loop_
_geom_torsion_atom_site_label_1
_geom_torsion_atom_site_label_2
_geom_torsion_atom_site_label_3
_geom_torsion_atom_site_label_4
_geom_torsion
_geom_torsion_site_symmetry_4
C5 N1 C1 C2 0.5(5) .
N1 C1 C2 C3 0.1(5) .
N1 C1 C2 C6 -177.6(3) .
C1 C2 C3 C4 -0.5(4) .
C6 C2 C3 C4 177.2(3) .
C2 C3 C4 C5 0.3(5) .
C1 N1 C5 C4 -0.7(5) .
C3 C4 C5 N1 0.4(6) .
C1 C2 C6 N2 101.4(3) .
C3 C2 C6 N2 -76.3(3) .
C7 N2 C6 C2 -163.3(2) .
C6 N2 C7 C7 -175.5(2) 3_565
